data_7040413
loop_
_publ_author_name
'Borup, Mette Andersen'
'Blichfeld, Anders Bank'
'Madsen, Solveig R\/ogild'
'Iversen, Bo Brummerstedt'

_publ_section_title
;
 High-pressure single crystal X-ray diffraction study of thermoelectric
 ZnSb and \b-Zn4Sb3.
;
_journal_issue 38
_journal_name_full 'Dalton transactions (Cambridge, England : 2003)'
_journal_page_first 15097
_journal_page_last 15103
_journal_paper_doi 10.1039/c6dt02323a
_journal_volume 45
_journal_year 2016
_chemical_formula_moiety 'Sb30 Zn38.47'
_chemical_formula_sum 'Sb30 Zn38.48'
_chemical_formula_weight 6168.20
_chemical_name_systematic 'Zinc antimonide'
_space_group_crystal_system trigonal
_space_group_IT_number 167
_space_group_name_Hall '-R 3 2"c'
_space_group_name_H-M_alt 'R -3 c'
_symmetry_space_group_name_Hall '-R 3 2"c'
_symmetry_space_group_name_H-M 'R -3 c :H'
_atom_sites_solution_primary direct
_audit_creation_date 2016-05-16
_audit_creation_method
;
Olex2 1.2
(compiled 2016.02.19 svn.r3266 for OlexSys, GUI svn.r5155)
;
_audit_update_record
;
2016-07-11 deposited with the CCDC.
2016-08-22 downloaded from the CCDC.
;
_cell_angle_alpha 90
_cell_angle_beta 90
_cell_angle_gamma 120
_cell_formula_units_Z 1
_cell_length_a 11.6998(12)
_cell_length_b 11.6998(12)
_cell_length_c 12.005(2)
_cell_measurement_pressure 7590000(120000)
_cell_measurement_reflns_used 917
_cell_measurement_temperature 296(2)
_cell_measurement_theta_max 19.87
_cell_measurement_theta_min 4.15
_cell_volume 1423.1(3)
_computing_cell_refinement 'SAINT v8.34A (Bruker, 2013)'
_computing_data_reduction 'SAINT v8.34A (Bruker, 2013)'
_computing_molecular_graphics 'Olex2 (Dolomanov et al., 2009)'
_computing_publication_material 'Olex2 (Dolomanov et al., 2009)'
_computing_structure_refinement 'ShelXL (Sheldrick, 2015)'
_computing_structure_solution 'ShelXT (Sheldrick, 2015)'
_diffrn_ambient_temperature 296.15
_diffrn_measured_fraction_theta_full 0.877
_diffrn_measured_fraction_theta_max 0.872
_diffrn_measurement_device_type 'Bruker APEX-II CCD'
_diffrn_measurement_method '\f and \w scans'
_diffrn_radiation_type AgK\a
_diffrn_radiation_wavelength 0.56086
_diffrn_reflns_av_R_equivalents 0.0832
_diffrn_reflns_av_unetI/netI 0.0362
_diffrn_reflns_Laue_measured_fraction_full 0.877
_diffrn_reflns_Laue_measured_fraction_max 0.872
_diffrn_reflns_limit_h_max 14
_diffrn_reflns_limit_h_min -14
_diffrn_reflns_limit_k_max 13
_diffrn_reflns_limit_k_min -13
_diffrn_reflns_limit_l_max 12
_diffrn_reflns_limit_l_min -12
_diffrn_reflns_number 4013
_diffrn_reflns_point_group_measured_fraction_full 0.877
_diffrn_reflns_point_group_measured_fraction_max 0.872
_diffrn_reflns_theta_full 19.665
_diffrn_reflns_theta_max 20.483
_diffrn_reflns_theta_min 2.748
_exptl_absorpt_coefficient_mu 15.680
_exptl_absorpt_correction_T_max 0.7445
_exptl_absorpt_correction_T_min 0.6304
_exptl_absorpt_correction_type multi-scan
_exptl_absorpt_process_details
;
SADABS-2014/5 (Bruker,2014/5) was used for absorption correction.
wR2(int) was 0.0918 before and 0.0644 after correction.
The Ratio of minimum to maximum transmission is 0.8467.
The \l/2 correction factor is 0.00150.
;
_exptl_crystal_colour 'metallic grayish gray'
_exptl_crystal_colour_lustre metallic
_exptl_crystal_colour_modifier grayish
_exptl_crystal_colour_primary gray
_exptl_crystal_density_diffrn 7.197
_exptl_crystal_description irregular
_exptl_crystal_F_000 2685
_exptl_crystal_size_max 0.07
_exptl_crystal_size_mid 0.05
_exptl_crystal_size_min 0.01
_refine_diff_density_max 1.021
_refine_diff_density_min -1.078
_refine_diff_density_rms 0.303
_refine_ls_extinction_method none
_refine_ls_goodness_of_fit_ref 1.247
_refine_ls_hydrogen_treatment undef
_refine_ls_matrix_type full
_refine_ls_number_parameters 32
_refine_ls_number_reflns 285
_refine_ls_number_restraints 1
_refine_ls_restrained_S_all 1.245
_refine_ls_R_factor_all 0.0528
_refine_ls_R_factor_gt 0.0362
_refine_ls_shift/su_max 0.000
_refine_ls_shift/su_mean 0.000
_refine_ls_structure_factor_coef Fsqd
_refine_ls_weighting_details 'w=1/[\s^2^(Fo^2^)+(0.0196P)^2^+116.4862P] where P=(Fo^2^+2Fc^2^)/3'
_refine_ls_weighting_scheme calc
_refine_ls_wR_factor_gt 0.0765
_refine_ls_wR_factor_ref 0.0811
_reflns_Friedel_coverage 0.000
_reflns_number_gt 234
_reflns_number_total 285
_reflns_threshold_expression 'I > 2\s(I)'
_cod_data_source_file c6dt02323a2.cif
_cod_data_source_block Zn4Sb3_EM_P8
_cod_depositor_comments
;Adding full bibliography for 7040405--7040434.cif.

 Adding full bibliography for 7040405--7040434.cif.
;
_cod_original_cell_volume 1423.1(4)
_cod_database_code 7040413
_shelx_space_group_comment
;
The symmetry employed for this shelxl refinement is uniquely defined
by the following loop, which should always be used as a source of
symmetry information in preference to the above space-group names.
They are only intended as comments.
;
_olex2_refinement_description
;
1. Uiso/Uaniso restraints and constraints
Uiso(Zn3) = Uiso(Zn4) = Uiso(Zn2)
2. Others
 1*[Sof(Zn1)]+1*[Sof(Zn3)]+1*[Sof(Zn4)]+1*[Sof(Zn2)]=1.068 with esd of 0.002
;

loop_
_space_group_symop_operation_xyz
'x, y, z'
'-y, x-y, z'
'-x+y, -x, z'
'y, x, -z+1/2'
'x-y, -y, -z+1/2'
'-x, -x+y, -z+1/2'
'x+2/3, y+1/3, z+1/3'
'-y+2/3, x-y+1/3, z+1/3'
'-x+y+2/3, -x+1/3, z+1/3'
'y+2/3, x+1/3, -z+5/6'
'x-y+2/3, -y+1/3, -z+5/6'
'-x+2/3, -x+y+1/3, -z+5/6'
'x+1/3, y+2/3, z+2/3'
'-y+1/3, x-y+2/3, z+2/3'
'-x+y+1/3, -x+2/3, z+2/3'
'y+1/3, x+2/3, -z+7/6'
'x-y+1/3, -y+2/3, -z+7/6'
'-x+1/3, -x+y+2/3, -z+7/6'
'-x, -y, -z'
'y, -x+y, -z'
'x-y, x, -z'
'-y, -x, z-1/2'
'-x+y, y, z-1/2'
'x, x-y, z-1/2'
'-x+2/3, -y+1/3, -z+1/3'
'y+2/3, -x+y+1/3, -z+1/3'
'x-y+2/3, x+1/3, -z+1/3'
'-y+2/3, -x+1/3, z-1/6'
'-x+y+2/3, y+1/3, z-1/6'
'x+2/3, x-y+1/3, z-1/6'
'-x+1/3, -y+2/3, -z+2/3'
'y+1/3, -x+y+2/3, -z+2/3'
'x-y+1/3, x+2/3, -z+2/3'
'-y+1/3, -x+2/3, z+1/6'
'-x+y+1/3, y+2/3, z+1/6'
'x+1/3, x-y+2/3, z+1/6'

loop_
_atom_site_label
_atom_site_type_symbol
_atom_site_fract_x
_atom_site_fract_y
_atom_site_fract_z
_atom_site_U_iso_or_equiv
_atom_site_adp_type
_atom_site_occupancy
_atom_site_site_symmetry_order
_atom_site_calc_flag
_atom_site_refinement_flags_posn
_atom_site_refinement_flags_adp
_atom_site_refinement_flags_occupancy
_atom_site_disorder_assembly
_atom_site_disorder_group
Sb1 Sb 0.63832(12) 0.0000 0.2500 0.0240(5) Uani 1 2 d S T P . .
Sb2 Sb 0.6667 0.3333 0.19838(15) 0.0178(5) Uani 1 3 d S T P . .
Zn1 Zn 0.83376(19) 0.25522(19) 0.2351(2) 0.0274(7) Uani 0.893(7) 1 d . . . A 1
Zn3 Zn 0.906(2) 0.3951(19) 0.239(2) 0.022(4) Uiso 0.080(4) 1 d . . . A 2
Zn4 Zn 0.7753(18) 0.1975(19) 0.0866(19) 0.022(4) Uiso 0.084(4) 1 d . . . A 2
Zn2 Zn 0.868(13) 0.330(14) 0.317(14) 0.022(4) Uiso 0.012(4) 1 d . . . A 2

loop_
_atom_site_aniso_label
_atom_site_aniso_U_11
_atom_site_aniso_U_22
_atom_site_aniso_U_33
_atom_site_aniso_U_23
_atom_site_aniso_U_13
_atom_site_aniso_U_12
Sb1 0.0299(7) 0.0182(7) 0.0201(11) -0.0014(6) -0.0007(3) 0.0091(4)
Sb2 0.0177(6) 0.0177(6) 0.0178(12) 0.000 0.000 0.0089(3)
Zn1 0.0251(11) 0.0258(11) 0.0352(18) -0.0079(9) -0.0065(9) 0.0157(9)

loop_
_atom_type_symbol
_atom_type_description
_atom_type_scat_dispersion_real
_atom_type_scat_dispersion_imag
_atom_type_scat_source
Zn Zn 0.3242 0.9375 'International Tables Vol C Tables 4.2.6.8 and 6.1.1.4'
Sb Sb -1.0547 1.0104 'International Tables Vol C Tables 4.2.6.8 and 6.1.1.4'

loop_
_geom_angle_atom_site_label_1
_geom_angle_atom_site_label_2
_geom_angle_atom_site_label_3
_geom_angle
_geom_angle_site_symmetry_1
_geom_angle_site_symmetry_3
Zn1 Sb1 Zn1 130.02(11) 30_445 32
Zn3 Sb1 Zn3 131.8(3) 32 25_655
Zn3 Sb1 Zn3 45.5(10) 4_545 3_665
Zn3 Sb1 Zn3 173.9(8) 30_445 32
Zn3 Sb1 Zn3 132.3(3) 3_665 25_655
Zn3 Sb1 Zn3 82.3(9) 4_545 30_445
Zn3 Sb1 Zn3 124.7(7) 3_665 35_645
Zn3 Sb1 Zn3 103.4(7) 3_665 30_445
Zn3 Sb1 Zn3 124.7(7) 4_545 25_655
Zn3 Sb1 Zn3 103.4(7) 4_545 32
Zn3 Sb1 Zn3 42.4(8) 30_445 25_655
Zn3 Sb1 Zn3 82.3(9) 3_665 32
Zn3 Sb1 Zn3 132.3(3) 4_545 35_645
Zn3 Sb1 Zn3 131.8(3) 30_445 35_645
Zn3 Sb1 Zn3 95.3(10) 25_655 35_645
Zn3 Sb1 Zn3 42.4(8) 32 35_645
Zn3 Sb1 Zn4 169.8(6) 3_665 35_645
Zn3 Sb1 Zn4 124.9(6) 4_545 35_645
Zn3 Sb1 Zn4 169.8(6) 4_545 25_655
Zn3 Sb1 Zn4 124.9(6) 3_665 25_655
Zn4 Sb1 Zn3 69.4(6) 35_645 30_445
Zn4 Sb1 Zn3 63.1(6) 25_655 25_655
Zn4 Sb1 Zn3 63.1(6) 35_645 35_645
Zn4 Sb1 Zn3 46.9(7) 35_645 25_655
Zn4 Sb1 Zn3 105.1(6) 25_655 30_445
Zn4 Sb1 Zn3 69.4(6) 25_655 32
Zn4 Sb1 Zn3 105.1(6) 35_645 32
Zn4 Sb1 Zn3 46.9(7) 25_655 35_645
Zn4 Sb1 Zn4 64.9(8) 25_655 35_645
Zn2 Sb1 Zn3 90(4) 32 4_545
Zn2 Sb1 Zn3 143(4) 30_445 35_645
Zn2 Sb1 Zn3 63(4) 30_445 25_655
Zn2 Sb1 Zn3 90(4) 30_445 3_665
Zn2 Sb1 Zn3 143(4) 32 25_655
Zn2 Sb1 Zn3 63(4) 32 35_645
Zn2 Sb1 Zn3 21(5) 30_445 30_445
Zn2 Sb1 Zn3 21(5) 32 32
Zn2 Sb1 Zn3 164(5) 32 30_445
Zn2 Sb1 Zn3 62(4) 32 3_665
Zn2 Sb1 Zn3 62(4) 30_445 4_545
Zn2 Sb1 Zn3 164(5) 30_445 32
Zn2 Sb1 Zn4 126(4) 30_445 25_655
Zn2 Sb1 Zn4 81(4) 32 25_655
Zn2 Sb1 Zn4 81(4) 30_445 35_645
Zn2 Sb1 Zn4 126(4) 32 35_645
Zn2 Sb1 Zn2 151(9) 30_445 32
Sb2 Sb2 Zn4 61.6(4) 16_544 .
Sb2 Sb2 Zn4 61.6(4) 16_544 2_655
Sb2 Sb2 Zn2 121(3) 16_544 .
Sb2 Sb2 Zn2 121(3) 16_544 2_655
Sb2 Sb2 Zn2 121(3) 16_544 3_665
Zn1 Sb2 Sb2 99.86(6) 2_655 16_544
Zn1 Sb2 Sb2 99.86(7) 3_665 16_544
Zn1 Sb2 Sb2 99.86(6) . 16_544
Zn1 Sb2 Zn1 117.13(4) . 2_655
Zn1 Sb2 Zn1 117.13(4) 3_665 2_655
Zn1 Sb2 Zn1 117.13(4) . 3_665
Zn3 Sb2 Sb2 100.9(6) 2_655 16_544
Zn3 Sb2 Sb2 100.9(6) 3_665 16_544
Zn3 Sb2 Sb2 100.9(6) . 16_544
Zn3 Sb2 Zn3 116.5(4) . 2_655
Zn3 Sb2 Zn3 116.5(3) . 3_665
Zn3 Sb2 Zn3 116.5(3) 3_665 2_655
Zn3 Sb2 Zn4 79.7(6) . 2_655
Zn3 Sb2 Zn4 159.2(7) 2_655 .
Zn3 Sb2 Zn4 79.7(6) 3_665 .
Zn3 Sb2 Zn4 159.2(7) 3_665 2_655
Zn3 Sb2 Zn4 60.8(6) . .
Zn3 Sb2 Zn4 60.8(6) 2_655 2_655
Zn3 Sb2 Zn2 97(3) 2_655 3_665
Zn3 Sb2 Zn2 120(3) . 3_665
Zn3 Sb2 Zn2 120(3) 3_665 2_655
Zn3 Sb2 Zn2 25(3) . .
Zn3 Sb2 Zn2 25(3) 3_665 3_665
Zn3 Sb2 Zn2 97(3) 3_665 .
Zn3 Sb2 Zn2 120(3) 2_655 .
Zn3 Sb2 Zn2 97(3) . 2_655
Zn3 Sb2 Zn2 25(3) 2_655 2_655
Zn4 Sb2 Zn4 99.3(6) . 2_655
Zn2 Sb2 Zn4 156(3) 3_665 2_655
Zn2 Sb2 Zn4 102(3) 3_665 .
Zn2 Sb2 Zn4 67(3) 2_655 2_655
Zn2 Sb2 Zn4 67(3) . .
Zn2 Sb2 Zn4 102(3) . 2_655
Zn2 Sb2 Zn4 156(3) 2_655 .
Zn2 Sb2 Zn2 96(4) . 2_655
Zn2 Sb2 Zn2 96(4) 3_665 2_655
Zn2 Sb2 Zn2 96(4) . 3_665
Sb1 Zn1 Sb1 121.50(7) 25_655 .
Sb1 Zn1 Sb1 106.19(8) 33_545 .
Sb1 Zn1 Sb1 99.59(6) 33_545 25_655
Sb1 Zn1 Zn1 117.14(11) 33_545 25_655
Sb2 Zn1 Sb1 124.08(9) . 33_545
Sb2 Zn1 Sb1 91.73(7) . .
Sb2 Zn1 Sb1 115.23(9) . 25_655
Sb2 Zn1 Zn1 117.76(12) . 25_655
Zn1 Zn1 Sb1 60.43(8) 25_655 .
Zn1 Zn1 Sb1 61.07(8) 25_655 25_655
Sb1 Zn3 Sb1 111.0(8) 2_655 25_655
Sb1 Zn3 Sb1 98.9(7) 33_545 25_655
Sb1 Zn3 Sb1 111.0(8) 2_655 33_545
Sb1 Zn3 Sb2 97.4(7) 2_655 .
Sb1 Zn3 Zn4 53.8(6) 33_545 9_665
Sb1 Zn3 Zn4 60.5(6) 25_655 25_655
Sb1 Zn3 Zn4 138.1(11) 2_655 .
Sb1 Zn3 Zn4 56.4(6) 33_545 25_655
Sb1 Zn3 Zn4 110.6(8) 33_545 .
Sb1 Zn3 Zn4 57.5(6) 2_655 9_665
Sb1 Zn3 Zn4 56.8(6) 25_655 .
Sb1 Zn3 Zn4 112.0(8) 25_655 9_665
Sb1 Zn3 Zn4 159.7(9) 2_655 25_655
Sb2 Zn3 Sb1 116.8(9) . 25_655
Sb2 Zn3 Sb1 122.1(9) . 33_545
Sb2 Zn3 Zn4 102.9(7) . 25_655
Sb2 Zn3 Zn4 130.7(9) . 9_665
Sb2 Zn3 Zn4 64.3(6) . .
Zn3 Zn3 Sb1 68.8(12) 6_765 33_545
Zn3 Zn3 Sb1 68.8(11) 6_765 25_655
Zn3 Zn3 Sb1 67.3(5) 6_765 2_655
Zn3 Zn3 Sb2 164.4(6) 6_765 .
Zn3 Zn3 Zn4 92.6(5) 6_765 25_655
Zn3 Zn3 Zn4 44.0(12) 6_765 9_665
Zn3 Zn3 Zn4 125.0(14) 6_765 .
Zn3 Zn3 Zn4 96.0(16) 6_765 17_554
Zn3 Zn3 Zn2 94(3) 6_765 33_545
Zn3 Zn3 Zn2 27(4) 6_765 6_765
Zn4 Zn3 Sb1 64.2(8) 17_554 25_655
Zn4 Zn3 Sb1 70.7(8) 17_554 2_655
Zn4 Zn3 Sb1 161.1(12) 17_554 33_545
Zn4 Zn3 Sb2 75.2(9) 17_554 .
Zn4 Zn3 Zn4 55.4(8) . 25_655
Zn4 Zn3 Zn4 68.2(10) 17_554 .
Zn4 Zn3 Zn4 122.7(11) 17_554 9_665
Zn4 Zn3 Zn4 106.7(8) 25_655 9_665
Zn4 Zn3 Zn4 161.4(10) . 9_665
Zn4 Zn3 Zn4 115.7(13) 17_554 25_655
Zn4 Zn3 Zn2 102(4) 17_554 33_545
Zn4 Zn3 Zn2 79(4) 17_554 6_765
Zn2 Zn3 Sb1 82(4) 6_765 33_545
Zn2 Zn3 Sb1 82(3) 6_765 2_655
Zn2 Zn3 Sb1 34(7) . 33_545
Zn2 Zn3 Sb1 42(4) 6_765 25_655
Zn2 Zn3 Sb1 156(4) 33_545 25_655
Zn2 Zn3 Sb1 121(8) . 2_655
Zn2 Zn3 Sb1 118(7) . 25_655
Zn2 Zn3 Sb1 90(4) 33_545 33_545
Zn2 Zn3 Sb1 45(4) 33_545 2_655
Zn2 Zn3 Sb2 88(7) . .
Zn2 Zn3 Sb2 76(4) 33_545 .
Zn2 Zn3 Sb2 153(4) 6_765 .
Zn2 Zn3 Zn3 102(7) . 6_765
Zn2 Zn3 Zn4 59(7) . 25_655
Zn2 Zn3 Zn4 71(4) 6_765 9_665
Zn2 Zn3 Zn4 98(4) 6_765 .
Zn2 Zn3 Zn4 97(8) . .
Zn2 Zn3 Zn4 75(7) . 9_665
Zn2 Zn3 Zn4 140(4) 33_545 25_655
Zn2 Zn3 Zn4 161(7) . 17_554
Zn2 Zn3 Zn4 56(4) 33_545 9_665
Zn2 Zn3 Zn4 140(4) 33_545 .
Zn2 Zn3 Zn4 80(3) 6_765 25_655
Zn2 Zn3 Zn2 116(8) . 6_765
Zn2 Zn3 Zn2 81(7) . 33_545
Zn2 Zn3 Zn2 119(2) 33_545 6_765
Sb1 Zn4 Sb1 121.5(8) 25_655 .
Sb1 Zn4 Sb1 108.5(7) 25_655 15_654
Sb1 Zn4 Sb1 94.5(6) 15_654 .
Sb1 Zn4 Sb2 86.7(6) 15_654 16_544
Sb1 Zn4 Sb2 124.7(7) . 16_544
Sb1 Zn4 Sb2 110.1(7) 25_655 16_544
Sb1 Zn4 Sb2 133.7(7) 15_654 .
Sb1 Zn4 Sb2 111.3(7) 25_655 .
Sb1 Zn4 Zn3 168.3(9) 15_654 .
Sb1 Zn4 Zn3 60.2(6) 25_655 .
Sb1 Zn4 Zn4 65.8(7) 25_655 25_655
Sb1 Zn4 Zn4 128.4(13) 15_654 17_554
Sb1 Zn4 Zn4 57.5(4) 25_655 17_554
Sb1 Zn4 Zn2 71(3) 15_654 14_644
Sb1 Zn4 Zn2 38(3) 25_655 14_644
Sb1 Zn4 Zn2 117(3) . 14_644
Sb2 Zn4 Sb1 84.2(6) . .
Sb2 Zn4 Sb2 58.2(4) . 16_544
Sb2 Zn4 Zn2 148(3) . 14_644
Sb2 Zn4 Zn2 115(3) 16_544 14_644
Zn3 Zn4 Sb1 61.9(8) 17_554 15_654
Zn3 Zn4 Sb1 94.4(8) . .
Zn3 Zn4 Sb1 69.0(8) 17_554 25_655
Zn3 Zn4 Sb1 156.3(11) 17_554 .
Zn3 Zn4 Sb2 54.9(6) . .
Zn3 Zn4 Sb2 113.0(9) 17_554 .
Zn3 Zn4 Sb2 94.4(7) . 16_544
Zn3 Zn4 Sb2 60.1(8) 17_554 16_544
Zn3 Zn4 Zn3 108.8(11) 17_554 .
Zn3 Zn4 Zn4 107.6(16) 17_554 18_654
Zn3 Zn4 Zn4 129.2(13) 17_554 25_655
Zn3 Zn4 Zn4 44.5(8) . 17_554
Zn3 Zn4 Zn4 67.2(10) 17_554 17_554
Zn3 Zn4 Zn2 98(3) . 14_644
Zn3 Zn4 Zn2 56(3) 17_554 14_644
Zn3 Zn4 Zn2 83(4) 17_554 25_655
Zn4 Zn4 Sb1 62.3(8) 18_654 .
Zn4 Zn4 Sb1 136.4(12) 17_554 .
Zn4 Zn4 Sb1 70.6(9) 18_654 15_654
Zn4 Zn4 Sb1 55.6(7) 25_655 .
Zn4 Zn4 Sb1 113.1(10) 25_655 15_654
Zn4 Zn4 Sb1 176.2(13) 18_654 25_655
Zn4 Zn4 Sb2 68.1(6) 18_654 .
Zn4 Zn4 Sb2 160.2(12) 25_655 16_544
Zn4 Zn4 Sb2 104.1(11) 25_655 .
Zn4 Zn4 Sb2 61.7(5) 17_554 .
Zn4 Zn4 Sb2 66.3(6) 18_654 16_544
Zn4 Zn4 Sb2 60.3(5) 17_554 16_544
Zn4 Zn4 Zn3 120.5(12) 18_654 .
Zn4 Zn4 Zn3 66.4(9) 25_655 .
Zn4 Zn4 Zn4 119.90(12) 18_654 17_554
Zn4 Zn4 Zn4 118.0(15) 18_654 25_655
Zn4 Zn4 Zn4 104.8(12) 25_655 17_554
Zn4 Zn4 Zn2 95(3) 18_654 25_655
Zn4 Zn4 Zn2 74(3) 25_655 14_644
Zn4 Zn4 Zn2 141(3) 18_654 14_644
Zn4 Zn4 Zn2 88(3) 17_554 14_644
Zn2 Zn4 Sb1 41(3) 25_655 15_654
Zn2 Zn4 Sb1 87(3) 25_655 25_655
Zn2 Zn4 Sb1 77(4) 25_655 .
Zn2 Zn4 Sb2 159(3) 25_655 .
Zn2 Zn4 Sb2 127(4) 25_655 16_544
Zn2 Zn4 Zn3 135(3) 25_655 .
Zn2 Zn4 Zn4 73(4) 25_655 25_655
Zn2 Zn4 Zn4 139(3) 25_655 17_554
Zn2 Zn4 Zn2 52(4) 25_655 14_644
Sb1 Zn2 Sb2 167(8) 33_545 .
Sb1 Zn2 Sb2 101(7) 33_545 31_655
Sb1 Zn2 Zn3 75(4) 33_545 6_765
Sb1 Zn2 Zn3 54(4) 33_545 35_645
Sb1 Zn2 Zn3 73(5) 33_545 32
Sb1 Zn2 Zn4 61(4) 33_545 9_665
Sb1 Zn2 Zn4 127(6) 33_545 .
Sb1 Zn2 Zn4 73(4) 33_545 25_655
Sb1 Zn2 Zn2 112(10) 33_545 33_545
Sb1 Zn2 Zn2 99(9) 33_545 32
Sb2 Zn2 Sb2 68(3) . 31_655
Sb2 Zn2 Zn3 118(5) . 35_645
Sb2 Zn2 Zn3 94(4) 31_655 35_645
Sb2 Zn2 Zn4 125(5) . 9_665
Sb2 Zn2 Zn4 118(4) 31_655 .
Sb2 Zn2 Zn4 57(3) . .
Zn3 Zn2 Sb1 125(9) . 33_545
Zn3 Zn2 Sb2 117(6) 6_765 .
Zn3 Zn2 Sb2 95(4) 32 .
Zn3 Zn2 Sb2 68(7) . .
Zn3 Zn2 Sb2 56(3) 32 31_655
Zn3 Zn2 Sb2 135(6) 6_765 31_655
Zn3 Zn2 Sb2 122(8) . 31_655
Zn3 Zn2 Zn3 50(5) . 6_765
Zn3 Zn2 Zn3 140(10) . 35_645
Zn3 Zn2 Zn3 159(10) . 32
Zn3 Zn2 Zn3 149(7) 32 6_765
Zn3 Zn2 Zn3 38(2) 32 35_645
Zn3 Zn2 Zn3 116(5) 6_765 35_645
Zn3 Zn2 Zn4 92(5) 6_765 25_655
Zn3 Zn2 Zn4 82(7) . 9_665
Zn3 Zn2 Zn4 98(9) . 25_655
Zn3 Zn2 Zn4 45(2) 6_765 9_665
Zn3 Zn2 Zn4 76(4) 32 25_655
Zn3 Zn2 Zn4 119(7) 32 9_665
Zn3 Zn2 Zn4 96(5) 6_765 .
Zn3 Zn2 Zn4 62(7) . .
Zn3 Zn2 Zn4 99(5) 32 .
Zn3 Zn2 Zn2 28(5) 32 32
Zn3 Zn2 Zn2 70(8) . 33_545
Zn3 Zn2 Zn2 116(8) 32 33_545
Zn3 Zn2 Zn2 130(10) . 32
Zn4 Zn2 Sb2 130(5) 25_655 31_655
Zn4 Zn2 Sb2 94(4) 9_665 31_655
Zn4 Zn2 Sb2 108(5) 25_655 .
Zn4 Zn2 Zn3 114(5) 9_665 35_645
Zn4 Zn2 Zn3 88(4) . 35_645
Zn4 Zn2 Zn3 42(2) 25_655 35_645
Zn4 Zn2 Zn4 121(5) 25_655 9_665
Zn4 Zn2 Zn4 55(3) 25_655 .
Zn4 Zn2 Zn4 140(5) 9_665 .
Zn2 Zn2 Sb2 70(4) 33_545 .
Zn2 Zn2 Sb2 61(4) 33_545 31_655
Zn2 Zn2 Sb2 61(4) 32 31_655
Zn2 Zn2 Sb2 70(4) 32 .
Zn2 Zn2 Zn3 51(5) 32 35_645
Zn2 Zn2 Zn3 163(7) 32 6_765
Zn2 Zn2 Zn3 79(6) 33_545 6_765
Zn2 Zn2 Zn3 150(10) 33_545 35_645
Zn2 Zn2 Zn4 168(10) 33_545 25_655
Zn2 Zn2 Zn4 74(7) 32 .
Zn2 Zn2 Zn4 145(10) 32 9_665
Zn2 Zn2 Zn4 72(6) 32 25_655
Zn2 Zn2 Zn4 118(9) 33_545 .
Zn2 Zn2 Zn4 57(6) 33_545 9_665
Zn2 Zn2 Zn2 117(4) 33_545 32

loop_
_geom_bond_atom_site_label_1
_geom_bond_atom_site_label_2
_geom_bond_distance
_geom_bond_site_symmetry_2
Sb1 Zn1 2.598(2) 32
Sb1 Zn1 2.598(2) 30_445
Sb1 Zn3 2.66(2) 35_645
Sb1 Zn3 2.66(2) 32
Sb1 Zn3 2.66(2) 30_445
Sb1 Zn3 2.66(2) 25_655
Sb1 Zn3 2.49(2) 3_665
Sb1 Zn3 2.49(2) 4_545
Sb1 Zn4 2.566(19) 25_655
Sb1 Zn4 2.567(19) 35_645
Sb1 Zn2 1.83(15) 30_445
Sb1 Zn2 1.83(15) 32
Sb2 Sb2 2.762(4) 16_544
Sb2 Zn1 2.5764(19) .
Sb2 Zn1 2.5764(19) 3_665
Sb2 Zn1 2.5764(19) 2_655
Sb2 Zn3 2.56(2) 2_655
Sb2 Zn3 2.56(2) .
Sb2 Zn3 2.56(2) 3_665
Sb2 Zn4 2.822(19) 2_655
Sb2 Zn4 2.822(19) .
Sb2 Zn2 2.77(14) 3_665
Sb2 Zn2 2.77(14) 2_655
Sb2 Zn2 2.77(14) .
Zn1 Sb1 2.694(2) 25_655
Zn1 Sb1 2.598(2) 33_545
Zn1 Zn1 2.641(4) 25_655
Zn3 Sb1 2.66(2) 25_655
Zn3 Sb1 2.66(2) 33_545
Zn3 Sb1 2.49(2) 2_655
Zn3 Zn3 1.93(4) 6_765
Zn3 Zn4 2.95(3) 25_655
Zn3 Zn4 2.98(3) 9_665
Zn3 Zn4 2.73(3) .
Zn3 Zn4 2.08(3) 17_554
Zn3 Zn2 2.29(15) 33_545
Zn3 Zn2 2.45(14) 6_765
Zn3 Zn2 1.15(16) .
Zn4 Sb1 2.66(2) 15_654
Zn4 Sb1 2.566(19) 25_655
Zn4 Sb2 2.860(19) 16_544
Zn4 Zn3 2.08(3) 17_554
Zn4 Zn4 2.75(4) 17_554
Zn4 Zn4 2.20(4) 18_654
Zn4 Zn4 2.65(4) 25_655
Zn4 Zn2 2.56(14) 25_655
Zn4 Zn2 2.91(14) 14_644
Zn2 Sb1 1.83(15) 33_545
Zn2 Sb2 2.99(15) 31_655
Zn2 Zn3 3.09(14) 35_645
Zn2 Zn3 2.29(15) 32
Zn2 Zn3 2.45(14) 6_765
Zn2 Zn4 2.56(14) 25_655
Zn2 Zn4 2.91(14) 9_665
Zn2 Zn2 2.41(14) 32
Zn2 Zn2 2.41(14) 33_545

loop_
_geom_torsion_atom_site_label_1
_geom_torsion_atom_site_label_2
_geom_torsion_atom_site_label_3
_geom_torsion_atom_site_label_4
_geom_torsion
_geom_torsion_site_symmetry_1
_geom_torsion_site_symmetry_4
Sb1 Zn3 Zn2 Sb1 -82(12) 2_655 33_545
Sb1 Zn3 Zn2 Sb1 61(13) 25_655 33_545
Sb1 Zn3 Zn2 Sb2 54(11) 2_655 31_655
Sb1 Zn3 Zn2 Sb2 -163(4) 25_655 31_655
Sb1 Zn3 Zn2 Sb2 136(18) 33_545 31_655
Sb1 Zn3 Zn2 Sb2 97(4) 2_655 .
Sb1 Zn3 Zn2 Sb2 -119(4) 25_655 .
Sb1 Zn3 Zn2 Sb2 179(11) 33_545 .
Sb1 Zn3 Zn2 Zn3 -11(16) 25_655 35_645
Sb1 Zn3 Zn2 Zn3 72(4) 25_655 6_765
Sb1 Zn3 Zn2 Zn3 -155(9) 2_655 35_645
Sb1 Zn3 Zn2 Zn3 133(25) 2_655 32
Sb1 Zn3 Zn2 Zn3 -84(27) 25_655 32
Sb1 Zn3 Zn2 Zn3 -73(12) 33_545 35_645
Sb1 Zn3 Zn2 Zn3 11(12) 33_545 6_765
Sb1 Zn3 Zn2 Zn3 -145(36) 33_545 32
Sb1 Zn3 Zn2 Zn3 -71(4) 2_655 6_765
Sb1 Zn3 Zn2 Zn4 -75(10) 33_545 25_655
Sb1 Zn3 Zn2 Zn4 -117(10) 33_545 .
Sb1 Zn3 Zn2 Zn4 -156(2) 2_655 25_655
Sb1 Zn3 Zn2 Zn4 -36(5) 2_655 9_665
Sb1 Zn3 Zn2 Zn4 -56(4) 25_655 .
Sb1 Zn3 Zn2 Zn4 46(10) 33_545 9_665
Sb1 Zn3 Zn2 Zn4 161(5) 2_655 .
Sb1 Zn3 Zn2 Zn4 107(4) 25_655 9_665
Sb1 Zn3 Zn2 Zn4 -13(8) 25_655 25_655
Sb1 Zn3 Zn2 Zn2 21(4) 2_655 33_545
Sb1 Zn3 Zn2 Zn2 -86(9) 25_655 32
Sb1 Zn3 Zn2 Zn2 131(10) 2_655 32
Sb1 Zn3 Zn2 Zn2 103(14) 33_545 33_545
Sb1 Zn3 Zn2 Zn2 165(4) 25_655 33_545
Sb1 Zn3 Zn2 Zn2 -147(21) 33_545 32
Sb2 Zn3 Zn2 Sb1 -179(11) . 33_545
Sb2 Zn3 Zn2 Sb2 -43(8) . 31_655
Sb2 Zn3 Zn2 Zn3 108(12) . 35_645
Sb2 Zn3 Zn2 Zn3 35(27) . 32
Sb2 Zn3 Zn2 Zn3 -168.1(19) . 6_765
Sb2 Zn3 Zn2 Zn4 -133(2) . 9_665
Sb2 Zn3 Zn2 Zn4 63.8(11) . .
Sb2 Zn3 Zn2 Zn4 106(4) . 25_655
Sb2 Zn3 Zn2 Zn2 34(10) . 32
Sb2 Zn3 Zn2 Zn2 -76(3) . 33_545
Zn3 Zn3 Zn2 Sb1 -11(12) 6_765 33_545
Zn3 Zn3 Zn2 Sb2 168.1(19) 6_765 .
Zn3 Zn3 Zn2 Sb2 125(7) 6_765 31_655
Zn3 Zn3 Zn2 Zn3 -84(13) 6_765 35_645
Zn3 Zn3 Zn2 Zn3 -156(26) 6_765 32
Zn3 Zn3 Zn2 Zn4 -85(5) 6_765 25_655
Zn3 Zn3 Zn2 Zn4 -128(3) 6_765 .
Zn3 Zn3 Zn2 Zn4 35(3) 6_765 9_665
Zn3 Zn3 Zn2 Zn2 -158(8) 6_765 32
Zn3 Zn3 Zn2 Zn2 92(2) 6_765 33_545
Zn4 Zn3 Zn2 Sb1 117(10) . 33_545
Zn4 Zn3 Zn2 Sb1 75(10) 25_655 33_545
Zn4 Zn3 Zn2 Sb1 -46(10) 9_665 33_545
Zn4 Zn3 Zn2 Sb1 154(12) 17_554 33_545
Zn4 Zn3 Zn2 Sb2 -107(8) . 31_655
Zn4 Zn3 Zn2 Sb2 -70(26) 17_554 31_655
Zn4 Zn3 Zn2 Sb2 -63.8(11) . .
Zn4 Zn3 Zn2 Sb2 -150(12) 25_655 31_655
Zn4 Zn3 Zn2 Sb2 133(2) 9_665 .
Zn4 Zn3 Zn2 Sb2 90(8) 9_665 31_655
Zn4 Zn3 Zn2 Sb2 -106(4) 25_655 .
Zn4 Zn3 Zn2 Sb2 -27(21) 17_554 .
Zn4 Zn3 Zn2 Zn3 85(5) 25_655 6_765
Zn4 Zn3 Zn2 Zn3 81(24) 17_554 35_645
Zn4 Zn3 Zn2 Zn3 169(29) 9_665 32
Zn4 Zn3 Zn2 Zn3 44(13) . 35_645
Zn4 Zn3 Zn2 Zn3 128(3) . 6_765
Zn4 Zn3 Zn2 Zn3 -119(13) 9_665 35_645
Zn4 Zn3 Zn2 Zn3 8(48) 17_554 32
Zn4 Zn3 Zn2 Zn3 -35(3) 9_665 6_765
Zn4 Zn3 Zn2 Zn3 165(23) 17_554 6_765
Zn4 Zn3 Zn2 Zn3 -28(28) . 32
Zn4 Zn3 Zn2 Zn3 2(8) 25_655 35_645
Zn4 Zn3 Zn2 Zn3 -71(27) 25_655 32
Zn4 Zn3 Zn2 Zn4 79(21) 17_554 25_655
Zn4 Zn3 Zn2 Zn4 163.0(13) . 9_665
Zn4 Zn3 Zn2 Zn4 -160(19) 17_554 9_665
Zn4 Zn3 Zn2 Zn4 43(5) . 25_655
Zn4 Zn3 Zn2 Zn4 -163.0(13) 9_665 .
Zn4 Zn3 Zn2 Zn4 -120(5) 9_665 25_655
Zn4 Zn3 Zn2 Zn4 120(5) 25_655 9_665
Zn4 Zn3 Zn2 Zn4 37(20) 17_554 .
Zn4 Zn3 Zn2 Zn4 -43(5) 25_655 .
Zn4 Zn3 Zn2 Zn2 -30(11) . 32
Zn4 Zn3 Zn2 Zn2 7(31) 17_554 32
Zn4 Zn3 Zn2 Zn2 57(5) 9_665 33_545
Zn4 Zn3 Zn2 Zn2 -103(24) 17_554 33_545
Zn4 Zn3 Zn2 Zn2 -140(4) . 33_545
Zn4 Zn3 Zn2 Zn2 -73(12) 25_655 32
Zn4 Zn3 Zn2 Zn2 167(12) 9_665 32
Zn4 Zn3 Zn2 Zn2 178(6) 25_655 33_545
Zn2 Zn3 Zn2 Sb1 15(15) 6_765 33_545
Zn2 Zn3 Zn2 Sb1 -103(14) 33_545 33_545
Zn2 Zn3 Zn2 Sb2 150(7) 6_765 31_655
Zn2 Zn3 Zn2 Sb2 -166(5) 6_765 .
Zn2 Zn3 Zn2 Sb2 76(3) 33_545 .
Zn2 Zn3 Zn2 Sb2 33(6) 33_545 31_655
Zn2 Zn3 Zn2 Zn3 -131(23) 6_765 32
Zn2 Zn3 Zn2 Zn3 -176(13) 33_545 35_645
Zn2 Zn3 Zn2 Zn3 26(4) 6_765 6_765
Zn2 Zn3 Zn2 Zn3 111(24) 33_545 32
Zn2 Zn3 Zn2 Zn3 -92(2) 33_545 6_765
Zn2 Zn3 Zn2 Zn3 -58(13) 6_765 35_645
Zn2 Zn3 Zn2 Zn4 60(7) 6_765 9_665
Zn2 Zn3 Zn2 Zn4 -60(7) 6_765 25_655
Zn2 Zn3 Zn2 Zn4 -103(6) 6_765 .
Zn2 Zn3 Zn2 Zn4 -57(5) 33_545 9_665
Zn2 Zn3 Zn2 Zn4 140(4) 33_545 .
Zn2 Zn3 Zn2 Zn4 -178(6) 33_545 25_655
Zn2 Zn3 Zn2 Zn2 -133(7) 6_765 32
Zn2 Zn3 Zn2 Zn2 110(7) 33_545 32
Zn2 Zn3 Zn2 Zn2 118(3) 6_765 33_545
